data_7120041
loop_
_publ_author_name
'Zhang, Wenxing'
'Sheng, Wanle'
'Yu, Changjiang'
'Wei, Yun'
'Wang, Hua'
'Hao, Erhong'
'Jiao, Lijuan'

_publ_section_title
;
 One-pot synthesis and properties of well-defined butadiynylene-BODIPY
 oligomers
;
_journal_name_full 'Chem. Commun.'
_journal_paper_doi 10.1039/C7CC02393F
_journal_year 2017
_chemical_formula_sum 'C25 H37 B F2 N2 Si'
_chemical_formula_weight 442.47
_chemical_name_systematic BODIPY
_space_group_IT_number 2
_symmetry_cell_setting triclinic
_symmetry_space_group_name_Hall '-P 1'
_symmetry_space_group_name_H-M 'P -1'
_atom_sites_solution_hydrogens geom
_atom_sites_solution_primary direct
_atom_sites_solution_secondary difmap
_audit_creation_method SHELXL-97
_audit_update_record
;
2017-03-25 deposited with the CCDC.
2017-04-18 downloaded from the CCDC.
;
_cell_angle_alpha 72.214(2)
_cell_angle_beta 87.950(2)
_cell_angle_gamma 87.460(2)
_cell_formula_units_Z 4
_cell_length_a 12.2544(13)
_cell_length_b 14.7011(16)
_cell_length_c 15.7192(17)
_cell_measurement_reflns_used 6655
_cell_measurement_temperature 293(2)
_cell_measurement_theta_max 23.47
_cell_measurement_theta_min 2.17
_cell_volume 2693.1(5)
_computing_structure_refinement 'SHELXL-97 (Sheldrick, 1997)'
_computing_structure_solution 'SHELXS-97 (Sheldrick, 1990)'
_diffrn_ambient_temperature 293(2)
_diffrn_measured_fraction_theta_full 0.983
_diffrn_measured_fraction_theta_max 0.983
_diffrn_measurement_device_type 'Bruker APEX-II CCD'
_diffrn_radiation_monochromator graphite
_diffrn_radiation_source 'fine-focus sealed tube'
_diffrn_radiation_type MoK\a
_diffrn_radiation_wavelength 0.71073
_diffrn_reflns_av_R_equivalents 0.0355
_diffrn_reflns_av_sigmaI/netI 0.0485
_diffrn_reflns_limit_h_max 15
_diffrn_reflns_limit_h_min -15
_diffrn_reflns_limit_k_max 19
_diffrn_reflns_limit_k_min -19
_diffrn_reflns_limit_l_max 20
_diffrn_reflns_limit_l_min -20
_diffrn_reflns_number 32045
_diffrn_reflns_theta_full 27.55
_diffrn_reflns_theta_max 27.55
_diffrn_reflns_theta_min 1.36
_exptl_absorpt_coefficient_mu 0.114
_exptl_absorpt_correction_T_max 0.9775
_exptl_absorpt_correction_T_min 0.9742
_exptl_absorpt_correction_type multi-scan
_exptl_crystal_colour yellow
_exptl_crystal_density_diffrn 1.091
_exptl_crystal_density_method 'not measured'
_exptl_crystal_description block
_exptl_crystal_F_000 952
_exptl_crystal_preparation ', Luminescent'
_exptl_crystal_size_max 0.23
_exptl_crystal_size_mid 0.21
_exptl_crystal_size_min 0.20
_refine_diff_density_max 0.823
_refine_diff_density_min -0.508
_refine_diff_density_rms 0.065
_refine_ls_extinction_method none
_refine_ls_goodness_of_fit_ref 0.966
_refine_ls_hydrogen_treatment mixed
_refine_ls_matrix_type full
_refine_ls_number_parameters 575
_refine_ls_number_reflns 12229
_refine_ls_number_restraints 1019
_refine_ls_restrained_S_all 1.064
_refine_ls_R_factor_all 0.1884
_refine_ls_R_factor_gt 0.1007
_refine_ls_shift/su_max 0.170
_refine_ls_shift/su_mean 0.005
_refine_ls_structure_factor_coef Fsqd
_refine_ls_weighting_details 'calc w=1/[\s^2^(Fo^2^)+(0.2500P)^2^+0.3866P] where P=(Fo^2^+2Fc^2^)/3'
_refine_ls_weighting_scheme calc
_refine_ls_wR_factor_gt 0.3155
_refine_ls_wR_factor_ref 0.4048
_reflns_number_gt 5078
_reflns_number_total 12229
_reflns_threshold_expression >2sigma(I)
_cod_data_source_file c7cc02393f2.cif
_cod_data_source_block test_0m_a
_cod_depositor_comments
;
The following automatic conversions were performed:

'_symmetry_cell_setting' value 'Triclinic' changed to 'triclinic'
according to
/home/data/users/saulius/crontab/automatic-downloads/rss-feeds/RSC/lib/dictionaries/cif_core.dic
dictionary named 'cif_core.dic' version 2.4.2 from 2011-04-26.

Automatic conversion script
Id: cif_fix_values 4973 2017-02-22 13:04:09Z antanas 
;
_cod_original_sg_symbol_H-M P-1
_cod_database_code 7120041

loop_
_symmetry_equiv_pos_as_xyz
'x, y, z'
'-x, -y, -z'

loop_
_atom_site_label
_atom_site_type_symbol
_atom_site_fract_x
_atom_site_fract_y
_atom_site_fract_z
_atom_site_U_iso_or_equiv
_atom_site_adp_type
_atom_site_occupancy
_atom_site_symmetry_multiplicity
_atom_site_calc_flag
_atom_site_refinement_flags
B1 B 0.7010(5) -0.0358(4) 0.3266(4) 0.0901(16) Uani 1 1 d .
B2 B 0.3441(5) 0.3103(4) 0.0338(3) 0.0780(14) Uani 1 1 d .
C1 C 0.5760(5) -0.1105(4) 0.2411(4) 0.1046(14) Uani 1 1 d U
C2 C 0.4673(6) -0.1068(5) 0.2229(4) 0.1127(15) Uani 1 1 d U
H2 H 0.4359 -0.1405 0.1893 0.135 Uiso 1 1 calc R
C3 C 0.4106(5) -0.0452(4) 0.2624(4) 0.1019(14) Uani 1 1 d U
C4 C 0.4899(4) -0.0092(4) 0.3064(3) 0.0874(12) Uani 1 1 d U
C5 C 0.4823(4) 0.0507(3) 0.3590(3) 0.0848(12) Uani 1 1 d U
C6 C 0.5766(4) 0.0774(3) 0.3941(3) 0.0806(11) Uani 1 1 d U
C7 C 0.5919(4) 0.1388(4) 0.4455(3) 0.0860(12) Uani 1 1 d U
C8 C 0.7043(4) 0.1365(4) 0.4591(3) 0.0903(12) Uani 1 1 d U
C9 C 0.7547(4) 0.0750(4) 0.4161(3) 0.0933(13) Uani 1 1 d U
C10 C 0.6680(6) -0.1632(5) 0.2120(5) 0.135(2) Uani 1 1 d U
H10A H 0.7080 -0.1201 0.1640 0.203 Uiso 1 1 calc R
H10B H 0.6402 -0.2130 0.1920 0.203 Uiso 1 1 calc R
H10C H 0.7155 -0.1909 0.2613 0.203 Uiso 1 1 calc R
C11 C 0.2895(5) -0.0197(5) 0.2517(5) 0.1238(19) Uani 1 1 d U
H11A H 0.2609 -0.0467 0.2091 0.186 Uiso 1 1 calc R
H11B H 0.2788 0.0486 0.2310 0.186 Uiso 1 1 calc R
H11C H 0.2521 -0.0448 0.3082 0.186 Uiso 1 1 calc R
C12 C 0.3719(4) 0.0891(4) 0.3799(3) 0.0892(12) Uani 1 1 d U
H12A H 0.3732 0.0969 0.4390 0.107 Uiso 1 1 calc R
H12B H 0.3177 0.0425 0.3814 0.107 Uiso 1 1 calc R
C13 C 0.3369(4) 0.1844(4) 0.3133(3) 0.0918(12) Uani 1 1 d U
H13A H 0.3867 0.2331 0.3154 0.110 Uiso 1 1 calc R
H13B H 0.3406 0.1788 0.2533 0.110 Uiso 1 1 calc R
C14 C 0.2210(5) 0.2143(5) 0.3342(4) 0.1158(17) Uani 1 1 d U
H14A H 0.1718 0.1662 0.3297 0.139 Uiso 1 1 calc R
H14B H 0.2173 0.2156 0.3956 0.139 Uiso 1 1 calc R
C15 C 0.1817(6) 0.3098(5) 0.2746(4) 0.1318(19) Uani 1 1 d U
H15A H 0.2297 0.3585 0.2798 0.158 Uiso 1 1 calc R
H15B H 0.1857 0.3091 0.2131 0.158 Uiso 1 1 calc R
C16 C 0.0673(7) 0.3353(7) 0.2970(5) 0.167(3) Uani 1 1 d U
H16A H 0.0598 0.3268 0.3605 0.201 Uiso 1 1 calc R
H16B H 0.0172 0.2933 0.2823 0.201 Uiso 1 1 calc R
C17 C 0.0370(8) 0.4457(8) 0.2411(6) 0.194(3) Uani 1 1 d DU
H17A H 0.0934 0.4867 0.2487 0.232 Uiso 1 1 calc R
H17B H 0.0334 0.4520 0.1780 0.232 Uiso 1 1 calc R
C18 C -0.0649(10) 0.4742(10) 0.2719(9) 0.245(5) Uani 1 1 d DU
H18A H -0.1126 0.4213 0.2877 0.367 Uiso 1 1 calc R
H18B H -0.0970 0.5260 0.2255 0.367 Uiso 1 1 calc R
H18C H -0.0541 0.4946 0.3234 0.367 Uiso 1 1 calc R
C19 C 0.5126(5) 0.1970(4) 0.4832(3) 0.0982(14) Uani 1 1 d U
H19A H 0.4691 0.2378 0.4361 0.147 Uiso 1 1 calc R
H19B H 0.5517 0.2354 0.5107 0.147 Uiso 1 1 calc R
H19C H 0.4660 0.1554 0.5270 0.147 Uiso 1 1 calc R
C20 C 0.7592(5) 0.1853(4) 0.5096(4) 0.1033(15) Uani 1 1 d U
C21 C 0.8095(5) 0.2240(5) 0.5501(4) 0.1104(15) Uani 1 1 d U
C22 C 0.7997(8) 0.3029(7) 0.7053(7) 0.187(3) Uani 1 1 d U
H22A H 0.7547 0.2503 0.7355 0.280 Uiso 1 1 calc R
H22B H 0.7541 0.3573 0.6754 0.280 Uiso 1 1 calc R
H22C H 0.8433 0.3186 0.7481 0.280 Uiso 1 1 calc R
C25 C 0.8753(4) 0.0461(5) 0.4173(4) 0.1170(18) Uani 1 1 d U
H25A H 0.8842 -0.0217 0.4448 0.175 Uiso 1 1 calc R
H25B H 0.9136 0.0789 0.4508 0.175 Uiso 1 1 calc R
H25C H 0.9043 0.0629 0.3572 0.175 Uiso 1 1 calc R
C23 C 0.9831(8) 0.1728(8) 0.6881(8) 0.199(3) Uani 1 1 d U
H23A H 1.0441 0.2003 0.7067 0.299 Uiso 1 1 calc R
H23B H 1.0089 0.1351 0.6507 0.299 Uiso 1 1 calc R
H23C H 0.9455 0.1329 0.7397 0.299 Uiso 1 1 calc R
C24 C 0.9583(9) 0.3760(8) 0.5535(8) 0.204(4) Uani 1 1 d U
H24A H 0.9060 0.4198 0.5168 0.306 Uiso 1 1 calc R
H24B H 1.0124 0.3567 0.5163 0.306 Uiso 1 1 calc R
H24C H 0.9929 0.4066 0.5908 0.306 Uiso 1 1 calc R
C26 C 0.5006(5) 0.1844(3) 0.0779(3) 0.0918(13) Uani 1 1 d U
C27 C 0.5970(5) 0.1723(4) 0.1220(3) 0.0999(14) Uani 1 1 d U
H27 H 0.6438 0.1187 0.1326 0.120 Uiso 1 1 calc R
C28 C 0.6142(4) 0.2508(4) 0.1482(3) 0.0908(13) Uani 1 1 d U
C29 C 0.5218(4) 0.3142(3) 0.1177(3) 0.0766(11) Uani 1 1 d U
C30 C 0.4941(4) 0.4054(3) 0.1248(3) 0.0762(10) Uani 1 1 d U
C31 C 0.3952(4) 0.4520(3) 0.0891(3) 0.0720(10) Uani 1 1 d U
C32 C 0.3480(4) 0.5429(3) 0.0885(3) 0.0758(10) Uani 1 1 d U
C33 C 0.2490(4) 0.5506(3) 0.0431(3) 0.0764(11) Uani 1 1 d U
C34 C 0.2375(4) 0.4680(3) 0.0191(3) 0.0773(11) Uani 1 1 d U
C35 C 0.4499(6) 0.1196(4) 0.0348(4) 0.1190(18) Uani 1 1 d U
H35A H 0.4749 0.1347 -0.0264 0.179 Uiso 1 1 calc R
H35B H 0.3719 0.1279 0.0371 0.179 Uiso 1 1 calc R
H35C H 0.4705 0.0544 0.0660 0.179 Uiso 1 1 calc R
C36 C 0.7141(4) 0.2616(4) 0.1994(4) 0.1106(17) Uani 1 1 d U
H36A H 0.7577 0.2033 0.2141 0.166 Uiso 1 1 calc R
H36B H 0.6906 0.2751 0.2533 0.166 Uiso 1 1 calc R
H36C H 0.7566 0.3130 0.1629 0.166 Uiso 1 1 calc R
C37 C 0.5676(4) 0.4513(4) 0.1714(3) 0.0939(13) Uani 1 1 d U
H37A H 0.5610 0.5202 0.1454 0.113 Uiso 1 1 calc R
H37B H 0.6427 0.4315 0.1627 0.113 Uiso 1 1 calc R
C38 C 0.5398(5) 0.4243(5) 0.2723(4) 0.1116(14) Uani 1 1 d U
H38A H 0.4690 0.4532 0.2799 0.134 Uiso 1 1 calc R
H38B H 0.5330 0.3555 0.2948 0.134 Uiso 1 1 calc R
C39 C 0.6193(9) 0.4525(8) 0.3288(7) 0.184(3) Uani 1 1 d DU
H39A H 0.5975 0.4249 0.3910 0.221 Uiso 1 1 calc R
H39B H 0.6906 0.4248 0.3204 0.221 Uiso 1 1 calc R
C40 C 0.6289(10) 0.5465(8) 0.3126(8) 0.202(3) Uani 1 1 d DU
H40A H 0.5563 0.5752 0.3140 0.243 Uiso 1 1 calc R
H40B H 0.6589 0.5728 0.2525 0.243 Uiso 1 1 calc R
C41 C 0.7059(11) 0.5788(10) 0.3822(9) 0.225(3) Uani 1 1 d DU
H41A H 0.7739 0.5411 0.3905 0.270 Uiso 1 1 calc R
H41B H 0.7234 0.6455 0.3563 0.270 Uiso 1 1 calc R
C42 C 0.6537(11) 0.5663(10) 0.4643(9) 0.229(3) Uani 1 1 d DU
H42A H 0.6438 0.4987 0.4935 0.275 Uiso 1 1 calc R
H42B H 0.5820 0.5981 0.4556 0.275 Uiso 1 1 calc R
C43 C 0.7232(11) 0.6089(10) 0.5257(9) 0.240(5) Uani 1 1 d U
H43A H 0.7482 0.5579 0.5764 0.359 Uiso 1 1 calc R
H43B H 0.6785 0.6539 0.5458 0.359 Uiso 1 1 calc R
H43C H 0.7850 0.6404 0.4920 0.359 Uiso 1 1 calc R
C44 C 0.3848(4) 0.6173(4) 0.1246(4) 0.0945(14) Uani 1 1 d U
H44A H 0.3346 0.6714 0.1083 0.142 Uiso 1 1 calc R
H44B H 0.4562 0.6365 0.1005 0.142 Uiso 1 1 calc R
H44C H 0.3877 0.5924 0.1885 0.142 Uiso 1 1 calc R
C45 C 0.1708(4) 0.6338(3) 0.0277(3) 0.0844(12) Uani 1 1 d U
C46 C 0.1179(4) 0.6994(4) 0.0148(4) 0.0960(13) Uani 1 1 d U
C47 C -0.0736(5) 0.8027(5) 0.0739(5) 0.129(2) Uani 1 1 d U
H47A H -0.1397 0.7982 0.0447 0.193 Uiso 1 1 calc R
H47B H -0.0796 0.8570 0.0959 0.193 Uiso 1 1 calc R
H47C H -0.0618 0.7456 0.1230 0.193 Uiso 1 1 calc R
C48 C 0.1396(6) 0.8987(6) 0.0153(7) 0.158(3) Uani 1 1 d U
H48A H 0.1005 0.9475 0.0342 0.237 Uiso 1 1 calc R
H48B H 0.1810 0.9277 -0.0384 0.237 Uiso 1 1 calc R
H48C H 0.1883 0.8635 0.0614 0.237 Uiso 1 1 calc R
C49 C -0.0055(6) 0.8579(5) -0.1207(5) 0.148(3) Uani 1 1 d U
H49A H -0.0471 0.8090 -0.1319 0.222 Uiso 1 1 calc R
H49B H 0.0563 0.8712 -0.1613 0.222 Uiso 1 1 calc R
H49C H -0.0505 0.9149 -0.1293 0.222 Uiso 1 1 calc R
C50 C 0.1439(4) 0.4458(4) -0.0285(4) 0.1060(16) Uani 1 1 d U
H50A H 0.1708 0.4287 -0.0799 0.159 Uiso 1 1 calc R
H50B H 0.0954 0.5009 -0.0472 0.159 Uiso 1 1 calc R
H50C H 0.1053 0.3934 0.0110 0.159 Uiso 1 1 calc R
F1 F 0.7755(2) -0.0012(2) 0.2576(2) 0.1108(10) Uani 1 1 d .
F2 F 0.7417(3) -0.1183(2) 0.3866(2) 0.1138(10) Uani 1 1 d .
F3 F 0.3461(2) 0.31845(18) -0.05692(16) 0.0903(8) Uani 1 1 d .
F4 F 0.2606(2) 0.25112(19) 0.0759(2) 0.0988(9) Uani 1 1 d .
N1 N 0.5923(3) -0.0506(3) 0.2914(3) 0.0911(12) Uani 1 1 d .
N2 N 0.6789(3) 0.0397(3) 0.3771(2) 0.0838(11) Uani 1 1 d .
N3 N 0.4537(3) 0.2704(2) 0.0750(2) 0.0766(10) Uani 1 1 d .
N4 N 0.3253(3) 0.4097(2) 0.0463(2) 0.0685(9) Uani 1 1 d .
Si1 Si 0.88795(17) 0.26988(18) 0.62431(15) 0.1341(8) Uani 1 1 d .
Si2 Si 0.04187(12) 0.81684(11) -0.00597(13) 0.1043(6) Uani 1 1 d .

loop_
_atom_site_aniso_label
_atom_site_aniso_U_11
_atom_site_aniso_U_22
_atom_site_aniso_U_33
_atom_site_aniso_U_23
_atom_site_aniso_U_13
_atom_site_aniso_U_12
B1 0.085(4) 0.095(4) 0.080(3) -0.014(3) 0.000(3) 0.014(3)
B2 0.090(4) 0.074(3) 0.063(3) -0.013(2) 0.006(3) 0.009(3)
C1 0.118(3) 0.105(3) 0.088(3) -0.027(3) -0.003(3) 0.012(3)
C2 0.120(3) 0.114(3) 0.100(3) -0.027(3) -0.008(3) -0.002(3)
C3 0.097(3) 0.110(3) 0.088(3) -0.013(2) -0.006(2) -0.003(3)
C4 0.088(2) 0.094(2) 0.071(2) -0.013(2) 0.001(2) 0.009(2)
C5 0.079(2) 0.091(2) 0.067(2) 0.000(2) 0.0017(19) 0.009(2)
C6 0.074(2) 0.092(2) 0.065(2) -0.009(2) -0.0003(19) 0.006(2)
C7 0.082(2) 0.096(2) 0.067(2) -0.006(2) 0.0003(19) 0.005(2)
C8 0.091(3) 0.103(3) 0.070(2) -0.016(2) -0.004(2) -0.001(2)
C9 0.084(3) 0.105(3) 0.078(2) -0.010(2) -0.002(2) 0.004(2)
C10 0.152(5) 0.136(5) 0.124(4) -0.053(4) -0.006(4) 0.027(4)
C11 0.099(4) 0.139(4) 0.125(4) -0.026(4) -0.015(3) -0.011(3)
C12 0.075(2) 0.103(3) 0.076(2) -0.009(2) 0.002(2) 0.006(2)
C13 0.079(2) 0.104(3) 0.079(2) -0.011(2) 0.001(2) 0.015(2)
C14 0.097(3) 0.142(4) 0.098(3) -0.026(3) 0.000(3) 0.034(3)
C15 0.126(4) 0.158(4) 0.103(3) -0.035(3) -0.013(3) 0.064(3)
C16 0.146(4) 0.214(5) 0.124(4) -0.034(4) -0.002(4) 0.075(4)
C17 0.167(5) 0.238(7) 0.141(5) -0.018(5) -0.014(5) 0.086(5)
C18 0.231(8) 0.278(10) 0.199(8) -0.049(8) -0.005(7) 0.102(8)
C19 0.105(3) 0.100(3) 0.081(3) -0.018(3) 0.004(3) 0.013(3)
C20 0.098(3) 0.117(3) 0.084(3) -0.016(3) 0.000(3) 0.006(3)
C21 0.102(3) 0.121(3) 0.111(3) -0.039(3) 0.000(3) -0.010(3)
C22 0.196(7) 0.191(7) 0.201(7) -0.106(6) 0.050(6) -0.022(6)
C25 0.077(3) 0.154(5) 0.114(4) -0.033(4) -0.004(3) 0.010(3)
C23 0.166(7) 0.249(9) 0.207(8) -0.105(7) -0.049(6) 0.028(7)
C24 0.209(8) 0.224(8) 0.189(7) -0.075(7) 0.051(6) -0.068(7)
C26 0.115(3) 0.077(3) 0.072(2) -0.011(2) 0.010(2) 0.024(2)
C27 0.112(3) 0.091(3) 0.080(3) -0.006(2) 0.006(2) 0.030(2)
C28 0.094(3) 0.095(3) 0.066(2) -0.003(2) 0.006(2) 0.019(2)
C29 0.086(2) 0.075(2) 0.058(2) -0.0073(18) 0.0095(19) 0.012(2)
C30 0.078(2) 0.081(2) 0.0590(19) -0.0088(17) 0.0139(17) 0.0058(19)
C31 0.076(2) 0.071(2) 0.063(2) -0.0149(17) 0.0104(18) 0.0052(18)
C32 0.079(2) 0.070(2) 0.073(2) -0.0169(18) 0.0183(19) 0.0015(18)
C33 0.075(2) 0.073(2) 0.074(2) -0.0156(19) 0.0138(19) 0.0087(19)
C34 0.077(2) 0.078(2) 0.073(2) -0.0197(19) 0.0071(19) 0.007(2)
C35 0.164(5) 0.087(3) 0.104(4) -0.029(3) -0.006(4) 0.021(3)
C36 0.097(3) 0.116(4) 0.098(3) -0.004(3) -0.008(3) 0.027(3)
C37 0.092(3) 0.099(3) 0.084(2) -0.018(2) 0.001(2) -0.007(2)
C38 0.124(3) 0.122(3) 0.091(3) -0.034(2) -0.012(2) -0.014(3)
C39 0.195(5) 0.183(5) 0.170(5) -0.043(4) -0.020(4) -0.030(5)
C40 0.210(5) 0.194(5) 0.186(5) -0.030(5) -0.020(5) -0.024(5)
C41 0.228(7) 0.225(6) 0.213(6) -0.047(6) -0.031(6) -0.033(6)
C42 0.231(7) 0.229(6) 0.220(6) -0.052(6) -0.022(6) -0.032(6)
C43 0.241(10) 0.286(11) 0.233(10) -0.135(9) -0.012(9) -0.035(9)
C44 0.094(3) 0.091(3) 0.102(3) -0.037(3) 0.014(3) -0.004(2)
C45 0.086(3) 0.074(2) 0.084(3) -0.013(2) 0.006(2) 0.005(2)
C46 0.091(3) 0.089(3) 0.108(3) -0.033(2) 0.018(2) 0.008(2)
C47 0.118(4) 0.123(4) 0.157(5) -0.064(4) 0.026(4) 0.012(3)
C48 0.135(5) 0.129(5) 0.220(7) -0.072(5) 0.015(5) 0.009(4)
C49 0.122(5) 0.142(5) 0.152(6) -0.009(4) 0.004(4) 0.033(4)
C50 0.092(3) 0.110(4) 0.114(4) -0.033(3) -0.014(3) 0.013(3)
F1 0.0923(19) 0.136(2) 0.0940(19) -0.0254(18) 0.0247(15) 0.0100(17)
F2 0.110(2) 0.104(2) 0.111(2) -0.0107(17) -0.0154(17) 0.0324(17)
F3 0.1122(19) 0.0897(17) 0.0685(15) -0.0256(13) -0.0038(13) 0.0136(14)
F4 0.105(2) 0.0827(17) 0.1034(19) -0.0209(14) 0.0179(16) -0.0130(15)
N1 0.095(3) 0.094(3) 0.073(2) -0.011(2) 0.001(2) 0.015(2)
N2 0.070(2) 0.100(3) 0.070(2) -0.011(2) -0.0046(18) 0.0136(19)
N3 0.097(3) 0.070(2) 0.0560(18) -0.0118(16) 0.0065(18) 0.0167(19)
N4 0.070(2) 0.068(2) 0.0625(19) -0.0156(16) 0.0040(16) 0.0098(16)
Si1 0.1199(14) 0.175(2) 0.1339(16) -0.0844(15) 0.0196(12) -0.0319(13)
Si2 0.0912(10) 0.0810(9) 0.1392(14) -0.0355(9) 0.0086(9) 0.0199(7)

loop_
_atom_type_symbol
_atom_type_description
_atom_type_scat_dispersion_real
_atom_type_scat_dispersion_imag
_atom_type_scat_source
C C 0.0033 0.0016 'International Tables Vol C Tables 4.2.6.8 and 6.1.1.4'
H H 0.0000 0.0000 'International Tables Vol C Tables 4.2.6.8 and 6.1.1.4'
B B 0.0013 0.0007 'International Tables Vol C Tables 4.2.6.8 and 6.1.1.4'
N N 0.0061 0.0033 'International Tables Vol C Tables 4.2.6.8 and 6.1.1.4'
F F 0.0171 0.0103 'International Tables Vol C Tables 4.2.6.8 and 6.1.1.4'
Si Si 0.0817 0.0704 'International Tables Vol C Tables 4.2.6.8 and 6.1.1.4'

loop_
_geom_angle_atom_site_label_1
_geom_angle_atom_site_label_2
_geom_angle_atom_site_label_3
_geom_angle
F2 B1 F1 110.4(4)
F2 B1 N1 111.7(5)
F1 B1 N1 111.0(4)
F2 B1 N2 108.1(4)
F1 B1 N2 109.3(5)
N1 B1 N2 106.2(4)
F4 B2 F3 108.9(4)
F4 B2 N3 110.6(4)
F3 B2 N3 110.5(4)
F4 B2 N4 110.1(4)
F3 B2 N4 109.8(4)
N3 B2 N4 107.0(4)
C2 C1 N1 108.7(5)
C2 C1 C10 129.8(6)
N1 C1 C10 121.5(6)
C1 C2 C3 109.9(6)
C1 C2 H2 125.0
C3 C2 H2 125.0
C2 C3 C4 106.1(5)
C2 C3 C11 124.3(6)
C4 C3 C11 129.5(6)
C5 C4 N1 120.0(5)
C5 C4 C3 132.7(5)
N1 C4 C3 107.2(5)
C4 C5 C6 121.3(4)
C4 C5 C12 119.8(5)
C6 C5 C12 118.9(5)
N2 C6 C7 108.1(4)
N2 C6 C5 119.1(4)
C7 C6 C5 132.7(4)
C8 C7 C6 106.1(4)
C8 C7 C19 122.4(5)
C6 C7 C19 131.5(4)
C9 C8 C7 107.9(5)
C9 C8 C20 125.1(5)
C7 C8 C20 126.9(5)
N2 C9 C8 109.4(4)
N2 C9 C25 124.1(5)
C8 C9 C25 126.4(5)
C1 C10 H10A 109.5
C1 C10 H10B 109.5
H10A C10 H10B 109.5
C1 C10 H10C 109.5
H10A C10 H10C 109.5
H10B C10 H10C 109.5
C3 C11 H11A 109.5
C3 C11 H11B 109.5
H11A C11 H11B 109.5
C3 C11 H11C 109.5
H11A C11 H11C 109.5
H11B C11 H11C 109.5
C5 C12 C13 114.1(4)
C5 C12 H12A 108.7
C13 C12 H12A 108.7
C5 C12 H12B 108.7
C13 C12 H12B 108.7
H12A C12 H12B 107.6
C14 C13 C12 111.0(4)
C14 C13 H13A 109.4
C12 C13 H13A 109.4
C14 C13 H13B 109.4
C12 C13 H13B 109.4
H13A C13 H13B 108.0
C15 C14 C13 114.6(5)
C15 C14 H14A 108.6
C13 C14 H14A 108.6
C15 C14 H14B 108.6
C13 C14 H14B 108.6
H14A C14 H14B 107.6
C16 C15 C14 112.6(6)
C16 C15 H15A 109.1
C14 C15 H15A 109.1
C16 C15 H15B 109.1
C14 C15 H15B 109.1
H15A C15 H15B 107.8
C15 C16 C17 109.9(7)
C15 C16 H16A 109.7
C17 C16 H16A 109.7
C15 C16 H16B 109.7
C17 C16 H16B 109.7
H16A C16 H16B 108.2
C18 C17 C16 109.9(9)
C18 C17 H17A 109.7
C16 C17 H17A 109.7
C18 C17 H17B 109.7
C16 C17 H17B 109.7
H17A C17 H17B 108.2
C17 C18 H18A 109.5
C17 C18 H18B 109.5
H18A C18 H18B 109.5
C17 C18 H18C 109.5
H18A C18 H18C 109.5
H18B C18 H18C 109.5
C7 C19 H19A 109.5
C7 C19 H19B 109.5
H19A C19 H19B 109.5
C7 C19 H19C 109.5
H19A C19 H19C 109.5
H19B C19 H19C 109.5
C21 C20 C8 176.6(6)
C20 C21 Si1 172.8(6)
Si1 C22 H22A 109.5
Si1 C22 H22B 109.5
H22A C22 H22B 109.5
Si1 C22 H22C 109.5
H22A C22 H22C 109.5
H22B C22 H22C 109.5
C9 C25 H25A 109.5
C9 C25 H25B 109.5
H25A C25 H25B 109.5
C9 C25 H25C 109.5
H25A C25 H25C 109.5
H25B C25 H25C 109.5
Si1 C23 H23A 109.5
Si1 C23 H23B 109.5
H23A C23 H23B 109.5
Si1 C23 H23C 109.5
H23A C23 H23C 109.5
H23B C23 H23C 109.5
Si1 C24 H24A 109.5
Si1 C24 H24B 109.5
H24A C24 H24B 109.5
Si1 C24 H24C 109.5
H24A C24 H24C 109.5
H24B C24 H24C 109.5
N3 C26 C27 109.2(5)
N3 C26 C35 121.6(5)
C27 C26 C35 129.1(5)
C28 C27 C26 109.8(5)
C28 C27 H27 125.1
C26 C27 H27 125.1
C27 C28 C29 105.4(5)
C27 C28 C36 123.9(5)
C29 C28 C36 130.7(5)
N3 C29 C30 120.5(4)
N3 C29 C28 107.9(4)
C30 C29 C28 131.6(5)
C29 C30 C31 119.6(4)
C29 C30 C37 119.9(4)
C31 C30 C37 120.4(4)
N4 C31 C30 121.1(4)
N4 C31 C32 108.3(4)
C30 C31 C32 130.6(4)
C33 C32 C31 104.6(4)
C33 C32 C44 123.3(4)
C31 C32 C44 132.1(4)
C34 C33 C32 109.0(4)
C34 C33 C45 127.3(4)
C32 C33 C45 123.7(4)
N4 C34 C33 108.7(4)
N4 C34 C50 124.7(4)
C33 C34 C50 126.6(4)
C26 C35 H35A 109.5
C26 C35 H35B 109.5
H35A C35 H35B 109.5
C26 C35 H35C 109.5
H35A C35 H35C 109.5
H35B C35 H35C 109.5
C28 C36 H36A 109.5
C28 C36 H36B 109.5
H36A C36 H36B 109.5
C28 C36 H36C 109.5
H36A C36 H36C 109.5
H36B C36 H36C 109.5
C30 C37 C38 111.5(4)
C30 C37 H37A 109.3
C38 C37 H37A 109.3
C30 C37 H37B 109.3
C38 C37 H37B 109.3
H37A C37 H37B 108.0
C39 C38 C37 116.5(6)
C39 C38 H38A 108.2
C37 C38 H38A 108.2
C39 C38 H38B 108.2
C37 C38 H38B 108.2
H38A C38 H38B 107.3
C40 C39 C38 115.5(9)
C40 C39 H39A 108.4
C38 C39 H39A 108.4
C40 C39 H39B 108.4
C38 C39 H39B 108.4
H39A C39 H39B 107.5
C39 C40 C41 116.0(10)
C39 C40 H40A 108.3
C41 C40 H40A 108.3
C39 C40 H40B 108.3
C41 C40 H40B 108.3
H40A C40 H40B 107.4
C42 C41 C40 111.6(11)
C42 C41 H41A 109.3
C40 C41 H41A 109.3
C42 C41 H41B 109.3
C40 C41 H41B 109.3
H41A C41 H41B 108.0
C41 C42 C43 110.5(11)
C41 C42 H42A 109.5
C43 C42 H42A 109.6
C41 C42 H42B 109.6
C43 C42 H42B 109.5
H42A C42 H42B 108.1
C42 C43 H43A 109.5
C42 C43 H43B 109.5
H43A C43 H43B 109.5
C42 C43 H43C 109.5
H43A C43 H43C 109.5
H43B C43 H43C 109.5
C32 C44 H44A 109.5
C32 C44 H44B 109.5
H44A C44 H44B 109.5
C32 C44 H44C 109.5
H44A C44 H44C 109.5
H44B C44 H44C 109.5
C46 C45 C33 175.6(6)
C45 C46 Si2 174.0(5)
Si2 C47 H47A 109.5
Si2 C47 H47B 109.5
H47A C47 H47B 109.5
Si2 C47 H47C 109.5
H47A C47 H47C 109.5
H47B C47 H47C 109.5
Si2 C48 H48A 109.5
Si2 C48 H48B 109.5
H48A C48 H48B 109.5
Si2 C48 H48C 109.5
H48A C48 H48C 109.5
H48B C48 H48C 109.5
Si2 C49 H49A 109.5
Si2 C49 H49B 109.5
H49A C49 H49B 109.5
Si2 C49 H49C 109.5
H49A C49 H49C 109.5
H49B C49 H49C 109.5
C34 C50 H50A 109.5
C34 C50 H50B 109.5
H50A C50 H50B 109.5
C34 C50 H50C 109.5
H50A C50 H50C 109.5
H50B C50 H50C 109.5
C1 N1 C4 108.0(5)
C1 N1 B1 125.1(5)
C4 N1 B1 126.8(5)
C9 N2 C6 108.5(4)
C9 N2 B1 125.3(4)
C6 N2 B1 126.1(4)
C26 N3 C29 107.7(4)
C26 N3 B2 125.8(4)
C29 N3 B2 126.4(4)
C34 N4 C31 109.4(3)
C34 N4 B2 125.3(4)
C31 N4 B2 125.3(4)
C22 Si1 C21 111.2(4)
C22 Si1 C24 109.7(5)
C21 Si1 C24 107.2(4)
C22 Si1 C23 106.9(5)
C21 Si1 C23 108.5(4)
C24 Si1 C23 113.4(5)
C49 Si2 C47 110.8(3)
C49 Si2 C48 112.0(4)
C47 Si2 C48 109.6(4)
C49 Si2 C46 109.8(3)
C47 Si2 C46 108.9(3)
C48 Si2 C46 105.6(3)

loop_
_geom_bond_atom_site_label_1
_geom_bond_atom_site_label_2
_geom_bond_distance
B1 F2 1.375(6)
B1 F1 1.379(7)
B1 N1 1.509(8)
B1 N2 1.559(7)
B2 F4 1.385(6)
B2 F3 1.393(6)
B2 N3 1.526(7)
B2 N4 1.539(6)
C1 C2 1.367(8)
C1 N1 1.375(7)
C1 C10 1.478(9)
C2 C3 1.395(9)
C2 H2 0.9300
C3 C4 1.421(8)
C3 C11 1.517(8)
C4 C5 1.379(7)
C4 N1 1.414(6)
C5 C6 1.419(7)
C5 C12 1.507(6)
C6 N2 1.398(6)
C6 C7 1.406(7)
C7 C8 1.399(7)
C7 C19 1.490(7)
C8 C9 1.397(7)
C8 C20 1.424(8)
C9 N2 1.336(6)
C9 C25 1.519(7)
C10 H10A 0.9600
C10 H10B 0.9600
C10 H10C 0.9600
C11 H11A 0.9600
C11 H11B 0.9600
C11 H11C 0.9600
C12 C13 1.525(7)
C12 H12A 0.9700
C12 H12B 0.9700
C13 C14 1.522(7)
C13 H13A 0.9700
C13 H13B 0.9700
C14 C15 1.500(9)
C14 H14A 0.9700
C14 H14B 0.9700
C15 C16 1.493(9)
C15 H15A 0.9700
C15 H15B 0.9700
C16 C17 1.626(12)
C16 H16A 0.9700
C16 H16B 0.9700
C17 C18 1.415(12)
C17 H17A 0.9700
C17 H17B 0.9700
C18 H18A 0.9600
C18 H18B 0.9600
C18 H18C 0.9600
C19 H19A 0.9600
C19 H19B 0.9600
C19 H19C 0.9600
C20 C21 1.179(8)
C21 Si1 1.833(7)
C22 Si1 1.805(9)
C22 H22A 0.9600
C22 H22B 0.9600
C22 H22C 0.9600
C25 H25A 0.9600
C25 H25B 0.9600
C25 H25C 0.9600
C23 Si1 1.861(10)
C23 H23A 0.9600
C23 H23B 0.9600
C23 H23C 0.9600
C24 Si1 1.845(10)
C24 H24A 0.9600
C24 H24B 0.9600
C24 H24C 0.9600
C26 N3 1.355(6)
C26 C27 1.368(7)
C26 C35 1.492(8)
C27 C28 1.365(7)
C27 H27 0.9300
C28 C29 1.433(6)
C28 C36 1.528(8)
C29 N3 1.384(6)
C29 C30 1.405(6)
C30 C31 1.411(6)
C30 C37 1.485(7)
C31 N4 1.385(5)
C31 C32 1.430(6)
C32 C33 1.413(6)
C32 C44 1.471(7)
C33 C34 1.392(6)
C33 C45 1.485(6)
C34 N4 1.343(5)
C34 C50 1.492(7)
C35 H35A 0.9600
C35 H35B 0.9600
C35 H35C 0.9600
C36 H36A 0.9600
C36 H36B 0.9600
C36 H36C 0.9600
C37 C38 1.542(8)
C37 H37A 0.9700
C37 H37B 0.9700
C38 C39 1.495(10)
C38 H38A 0.9700
C38 H38B 0.9700
C39 C40 1.335(11)
C39 H39A 0.9700
C39 H39B 0.9700
C40 C41 1.657(15)
C40 H40A 0.9700
C40 H40B 0.9700
C41 C42 1.384(14)
C41 H41A 0.9700
C41 H41B 0.9700
C42 C43 1.590(14)
C42 H42A 0.9700
C42 H42B 0.9700
C43 H43A 0.9600
C43 H43B 0.9600
C43 H43C 0.9600
C44 H44A 0.9600
C44 H44B 0.9600
C44 H44C 0.9600
C45 C46 1.108(6)
C46 Si2 1.868(6)
C47 Si2 1.833(6)
C47 H47A 0.9600
C47 H47B 0.9600
C47 H47C 0.9600
C48 Si2 1.843(8)
C48 H48A 0.9600
C48 H48B 0.9600
C48 H48C 0.9600
C49 Si2 1.826(8)
C49 H49A 0.9600
C49 H49B 0.9600
C49 H49C 0.9600
C50 H50A 0.9600
C50 H50B 0.9600
C50 H50C 0.9600
